data_7015550
loop_
_publ_author_name
'Ma, Wen-An'
'Wang, Li'
'Wang, Zhong-Xia'

_publ_section_title
;
 Dimethylaluminium iminophosphoranylenamides and
 iminophosphoranylanilides: synthesis, characterisation, and their
 controlled ring-opening polymerisation of \e-caprolactone.
;
_journal_issue 17
_journal_name_full 'Dalton transactions (Cambridge, England : 2003)'
_journal_page_first 4669
_journal_page_last 4677
_journal_paper_doi 10.1039/c0dt01713b
_journal_volume 40
_journal_year 2011
_chemical_formula_moiety 'C54 H50 Al N3 P2, 0.13(C8 H16 O2)'
_chemical_formula_sum 'C55.04 H52.08 Al N3 O0.26 P2'
_chemical_formula_weight 848.67
_chemical_name_systematic
;
?
;
_space_group_IT_number 2
_symmetry_cell_setting triclinic
_symmetry_space_group_name_Hall '-P 1'
_symmetry_space_group_name_H-M 'P -1'
_atom_sites_solution_hydrogens geom
_atom_sites_solution_primary direct
_atom_sites_solution_secondary difmap
_audit_creation_method SHELXL-97
_cell_angle_alpha 63.402(8)
_cell_angle_beta 72.448(9)
_cell_angle_gamma 89.894(9)
_cell_formula_units_Z 2
_cell_length_a 10.7891(12)
_cell_length_b 15.4618(14)
_cell_length_c 17.1493(18)
_cell_measurement_reflns_used 6062
_cell_measurement_temperature 294(2)
_cell_measurement_theta_max 27.8
_cell_measurement_theta_min 1.4
_cell_volume 2409.0(5)
_computing_cell_refinement 'CrystalClear (Rigaku/MSC Inc., 2005)'
_computing_data_collection 'CrystalClear (Rigaku/MSC Inc., 2005)'
_computing_data_reduction 'CrystalClear (Rigaku/MSC Inc., 2005)'
_computing_publication_material 'CrystalStructure 3.7.0'
_computing_structure_refinement 'SHELXL-97 (Sheldrick, 1997)'
_computing_structure_solution 'SHELXS-97 (Sheldrick, 1990)'
_diffrn_ambient_temperature 294(2)
_diffrn_detector_area_resol_mean 7.31
_diffrn_measured_fraction_theta_full 0.977
_diffrn_measured_fraction_theta_max 0.977
_diffrn_measurement_device_type 'Rigaku Saturn'
_diffrn_measurement_method \w
_diffrn_radiation_monochromator confocal
_diffrn_radiation_source 'rotating anode'
_diffrn_radiation_type MoK\a
_diffrn_radiation_wavelength 0.71070
_diffrn_reflns_av_R_equivalents 0.0435
_diffrn_reflns_av_sigmaI/netI 0.0902
_diffrn_reflns_limit_h_max 11
_diffrn_reflns_limit_h_min -14
_diffrn_reflns_limit_k_max 19
_diffrn_reflns_limit_k_min -20
_diffrn_reflns_limit_l_max 18
_diffrn_reflns_limit_l_min -22
_diffrn_reflns_number 20945
_diffrn_reflns_theta_full 27.80
_diffrn_reflns_theta_max 27.80
_diffrn_reflns_theta_min 1.50
_exptl_absorpt_coefficient_mu 0.148
_exptl_absorpt_correction_T_max 0.9767
_exptl_absorpt_correction_T_min 0.9654
_exptl_absorpt_correction_type multi-scan
_exptl_absorpt_process_details 'Jacobson, R. (1998) Private communication'
_exptl_crystal_colour colorless
_exptl_crystal_density_diffrn 1.169
_exptl_crystal_density_method 'not measured'
_exptl_crystal_description block
_exptl_crystal_F_000 896
_exptl_crystal_size_max 0.24
_exptl_crystal_size_mid 0.20
_exptl_crystal_size_min 0.16
_refine_diff_density_max 0.739
_refine_diff_density_min -0.368
_refine_diff_density_rms 0.063
_refine_ls_extinction_method none
_refine_ls_goodness_of_fit_ref 1.010
_refine_ls_hydrogen_treatment constr
_refine_ls_matrix_type full
_refine_ls_number_parameters 566
_refine_ls_number_reflns 11148
_refine_ls_number_restraints 10
_refine_ls_restrained_S_all 1.019
_refine_ls_R_factor_all 0.1033
_refine_ls_R_factor_gt 0.0631
_refine_ls_shift/su_max 0.003
_refine_ls_shift/su_mean 0.000
_refine_ls_structure_factor_coef Fsqd
_refine_ls_weighting_details 'calc w=1/[\s^2^(Fo^2^)+(0.0937P)^2^+0.0000P] where P=(Fo^2^+2Fc^2^)/3'
_refine_ls_weighting_scheme calc
_refine_ls_wR_factor_gt 0.1794
_refine_ls_wR_factor_ref 0.2035
_reflns_number_gt 5786
_reflns_number_total 11148
_reflns_threshold_expression >2sigma(I)
_cod_data_source_file c0dt01713b.txt
_cod_data_source_block shelxl
_cod_original_cell_volume 2409.0(4)
_cod_database_code 7015550

loop_
_symmetry_equiv_pos_as_xyz
'x, y, z'
'-x, -y, -z'

loop_
_atom_site_label
_atom_site_type_symbol
_atom_site_fract_x
_atom_site_fract_y
_atom_site_fract_z
_atom_site_U_iso_or_equiv
_atom_site_adp_type
_atom_site_occupancy
_atom_site_symmetry_multiplicity
_atom_site_calc_flag
_atom_site_refinement_flags
_atom_site_disorder_assembly
_atom_site_disorder_group
P1 P 0.34377(7) 0.69434(5) 0.74476(5) 0.03870(19) Uani 1 1 d . . .
P2 P 0.43138(8) 0.21991(5) 0.79593(5) 0.0463(2) Uani 1 1 d . . .
Al1 Al 0.52329(7) 0.57291(6) 0.67322(5) 0.0391(2) Uani 1 1 d . . .
N1 N 0.4927(2) 0.68838(16) 0.69020(14) 0.0413(5) Uani 1 1 d . . .
N2 N 0.3533(2) 0.49673(16) 0.74830(14) 0.0397(5) Uani 1 1 d . . .
N3 N 0.3063(2) 0.13906(17) 0.84735(15) 0.0512(6) Uani 1 1 d . . .
C1 C 0.6046(3) 0.75356(19) 0.67169(18) 0.0439(6) Uani 1 1 d . . .
C2 C 0.7207(3) 0.7667(2) 0.60025(19) 0.0519(7) Uani 1 1 d . . .
H2 H 0.7210 0.7378 0.5629 0.062 Uiso 1 1 calc R . .
C3 C 0.8349(3) 0.8220(2) 0.5843(2) 0.0599(8) Uani 1 1 d . . .
H3 H 0.9104 0.8293 0.5365 0.072 Uiso 1 1 calc R . .
C4 C 0.8397(3) 0.8669(2) 0.6377(2) 0.0602(9) Uani 1 1 d . . .
C5 C 0.7240(3) 0.8572(2) 0.7051(2) 0.0634(9) Uani 1 1 d . . .
H5 H 0.7233 0.8891 0.7401 0.076 Uiso 1 1 calc R . .
C6 C 0.6078(3) 0.8016(2) 0.7230(2) 0.0556(8) Uani 1 1 d . . .
H6 H 0.5319 0.7965 0.7697 0.067 Uiso 1 1 calc R . .
C7 C 0.9667(4) 0.9224(3) 0.6227(3) 0.0843(12) Uani 1 1 d . . .
H7A H 1.0365 0.9181 0.5748 0.126 Uiso 1 1 calc R . .
H7B H 0.9868 0.8947 0.6791 0.126 Uiso 1 1 calc R . .
H7C H 0.9576 0.9899 0.6045 0.126 Uiso 1 1 calc R . .
C8 C 0.3166(2) 0.8198(2) 0.70341(18) 0.0408(6) Uani 1 1 d . . .
C9 C 0.3550(3) 0.8786(2) 0.60795(18) 0.0485(7) Uani 1 1 d . . .
H9 H 0.3947 0.8529 0.5685 0.058 Uiso 1 1 calc R . .
C10 C 0.3344(3) 0.9750(2) 0.5715(2) 0.0571(8) Uani 1 1 d . . .
H10 H 0.3594 1.0137 0.5077 0.069 Uiso 1 1 calc R . .
C11 C 0.2770(3) 1.0137(2) 0.6293(2) 0.0638(9) Uani 1 1 d . . .
H11 H 0.2633 1.0786 0.6045 0.077 Uiso 1 1 calc R . .
C12 C 0.2394(4) 0.9563(3) 0.7245(3) 0.0689(9) Uani 1 1 d . . .
H12 H 0.2014 0.9830 0.7635 0.083 Uiso 1 1 calc R . .
C13 C 0.2584(3) 0.8589(2) 0.7619(2) 0.0544(8) Uani 1 1 d . . .
H13 H 0.2322 0.8201 0.8258 0.065 Uiso 1 1 calc R . .
C14 C 0.3006(3) 0.6382(2) 0.86942(17) 0.0432(6) Uani 1 1 d . . .
C15 C 0.3960(3) 0.6148(2) 0.9105(2) 0.0570(8) Uani 1 1 d . . .
H15 H 0.4840 0.6255 0.8746 0.068 Uiso 1 1 calc R . .
C16 C 0.3598(4) 0.5749(3) 1.0063(2) 0.0747(11) Uani 1 1 d . . .
H16 H 0.4241 0.5598 1.0342 0.090 Uiso 1 1 calc R . .
C17 C 0.2305(4) 0.5578(3) 1.0597(2) 0.0736(11) Uani 1 1 d . . .
H17 H 0.2075 0.5319 1.1235 0.088 Uiso 1 1 calc R . .
C18 C 0.1346(3) 0.5787(3) 1.0192(2) 0.0680(10) Uani 1 1 d . . .
H18 H 0.0466 0.5660 1.0557 0.082 Uiso 1 1 calc R . .
C19 C 0.1685(3) 0.6183(2) 0.92511(19) 0.0552(8) Uani 1 1 d . . .
H19 H 0.1032 0.6320 0.8980 0.066 Uiso 1 1 calc R . .
C20 C 0.2280(2) 0.63170(19) 0.72386(16) 0.0377(6) Uani 1 1 d . . .
C21 C 0.1171(3) 0.6735(2) 0.70741(18) 0.0473(7) Uani 1 1 d . . .
H21 H 0.1113 0.7374 0.6976 0.057 Uiso 1 1 calc R . .
C22 C 0.0161(3) 0.6200(2) 0.7058(2) 0.0562(8) Uani 1 1 d . . .
H22 H -0.0580 0.6472 0.6956 0.067 Uiso 1 1 calc R . .
C23 C 0.0267(3) 0.5256(2) 0.7195(2) 0.0551(8) Uani 1 1 d . . .
H23 H -0.0410 0.4898 0.7180 0.066 Uiso 1 1 calc R . .
C24 C 0.1343(3) 0.4834(2) 0.73512(18) 0.0480(7) Uani 1 1 d . . .
H24 H 0.1383 0.4196 0.7442 0.058 Uiso 1 1 calc R . .
C25 C 0.2391(2) 0.53544(19) 0.73768(16) 0.0380(6) Uani 1 1 d . . .
C26 C 0.3417(3) 0.3930(2) 0.79337(18) 0.0422(6) Uani 1 1 d . . .
C27 C 0.4115(3) 0.3466(2) 0.74794(18) 0.0452(7) Uani 1 1 d . . .
H27 H 0.4540 0.3848 0.6846 0.054 Uiso 1 1 calc R . .
C28 C 0.2586(3) 0.3422(2) 0.89335(19) 0.0478(7) Uani 1 1 d . . .
C29 C 0.2893(4) 0.3668(3) 0.9540(2) 0.0689(10) Uani 1 1 d . . .
H29 H 0.3581 0.4171 0.9316 0.083 Uiso 1 1 calc R . .
C30 C 0.2187(5) 0.3173(3) 1.0480(3) 0.0910(13) Uani 1 1 d . . .
H30 H 0.2420 0.3330 1.0887 0.109 Uiso 1 1 calc R . .
C31 C 0.1158(5) 0.2460(3) 1.0806(3) 0.0979(15) Uani 1 1 d . . .
H31 H 0.0685 0.2133 1.1437 0.117 Uiso 1 1 calc R . .
C32 C 0.0813(4) 0.2221(3) 1.0227(3) 0.0831(12) Uani 1 1 d . . .
H32 H 0.0097 0.1737 1.0458 0.100 Uiso 1 1 calc R . .
C33 C 0.1520(3) 0.2691(2) 0.9289(2) 0.0615(8) Uani 1 1 d . . .
H33 H 0.1282 0.2517 0.8894 0.074 Uiso 1 1 calc R . .
C34 C 0.2037(3) 0.1349(2) 0.81530(19) 0.0483(7) Uani 1 1 d . . .
C35 C 0.2000(3) 0.1942(2) 0.7267(2) 0.0627(9) Uani 1 1 d . . .
H35 H 0.2715 0.2421 0.6823 0.075 Uiso 1 1 calc R . .
C36 C 0.0902(4) 0.1822(3) 0.7043(3) 0.0814(11) Uani 1 1 d . . .
H36 H 0.0900 0.2227 0.6447 0.098 Uiso 1 1 calc R . .
C37 C -0.0196(4) 0.1120(3) 0.7676(3) 0.0790(11) Uani 1 1 d . . .
C38 C -0.0162(4) 0.0548(3) 0.8540(3) 0.0749(10) Uani 1 1 d . . .
H38 H -0.0886 0.0078 0.8983 0.090 Uiso 1 1 calc R . .
C39 C 0.0923(3) 0.0648(3) 0.8775(2) 0.0637(9) Uani 1 1 d . . .
H39 H 0.0914 0.0232 0.9371 0.076 Uiso 1 1 calc R . .
C40 C -0.1420(5) 0.0983(4) 0.7437(4) 0.139(2) Uani 1 1 d . . .
H40A H -0.1701 0.0298 0.7674 0.209 Uiso 1 1 calc R . .
H40B H -0.1210 0.1312 0.6777 0.209 Uiso 1 1 calc R . .
H40C H -0.2115 0.1255 0.7711 0.209 Uiso 1 1 calc R . .
C41 C 0.5152(4) 0.1938(2) 0.8786(2) 0.0594(8) Uani 1 1 d . . .
C42 C 0.4496(5) 0.1301(4) 0.9713(3) 0.1059(16) Uani 1 1 d . . .
H42 H 0.3625 0.1021 0.9905 0.127 Uiso 1 1 calc R . .
C43 C 0.5137(8) 0.1079(5) 1.0358(4) 0.153(3) Uani 1 1 d . . .
H43 H 0.4692 0.0658 1.0981 0.184 Uiso 1 1 calc R . .
C44 C 0.6406(8) 0.1477(5) 1.0079(5) 0.144(3) Uani 1 1 d . . .
H44 H 0.6834 0.1318 1.0510 0.173 Uiso 1 1 calc R . .
C45 C 0.7078(6) 0.2118(5) 0.9154(4) 0.1227(19) Uani 1 1 d . . .
H45 H 0.7951 0.2391 0.8965 0.147 Uiso 1 1 calc R . .
C46 C 0.6434(4) 0.2346(3) 0.8518(3) 0.0852(12) Uani 1 1 d . . .
H46 H 0.6876 0.2783 0.7899 0.102 Uiso 1 1 calc R . .
C47 C 0.5473(3) 0.2123(2) 0.6970(2) 0.0504(7) Uani 1 1 d . . .
C48 C 0.5346(3) 0.1232(3) 0.6965(2) 0.0628(9) Uani 1 1 d . . .
H48 H 0.4694 0.0722 0.7444 0.075 Uiso 1 1 calc R . .
C49 C 0.6189(4) 0.1098(3) 0.6248(3) 0.0793(11) Uani 1 1 d . . .
H49 H 0.6112 0.0496 0.6253 0.095 Uiso 1 1 calc R . .
C50 C 0.7127(4) 0.1849(4) 0.5541(3) 0.0873(13) Uani 1 1 d . . .
H50 H 0.7691 0.1754 0.5065 0.105 Uiso 1 1 calc R . .
C51 C 0.7257(4) 0.2738(4) 0.5515(3) 0.0868(13) Uani 1 1 d . . .
H51 H 0.7895 0.3247 0.5020 0.104 Uiso 1 1 calc R . .
C52 C 0.6426(3) 0.2883(3) 0.6237(2) 0.0696(10) Uani 1 1 d . . .
H52 H 0.6515 0.3488 0.6224 0.084 Uiso 1 1 calc R . .
C53 C 0.5579(3) 0.6067(3) 0.5431(2) 0.0687(10) Uani 1 1 d . . .
H53A H 0.5551 0.5478 0.5373 0.103 Uiso 1 1 calc R . .
H53B H 0.6433 0.6457 0.5063 0.103 Uiso 1 1 calc R . .
H53C H 0.4922 0.6432 0.5219 0.103 Uiso 1 1 calc R . .
C54 C 0.6534(3) 0.5128(2) 0.7335(2) 0.0603(8) Uani 1 1 d . . .
H54A H 0.6087 0.4592 0.7937 0.090 Uiso 1 1 calc R . .
H54B H 0.7004 0.5609 0.7395 0.090 Uiso 1 1 calc R . .
H54C H 0.7143 0.4893 0.6965 0.090 Uiso 1 1 calc R . .
C57 C 0.0453(17) 0.5762(12) 0.4313(9) 0.116(7) Uiso 0.25 1 d PD . .
H57A H 0.0321 0.5675 0.3822 0.139 Uiso 0.25 1 d PR . .
H57B H 0.0934 0.6403 0.4061 0.139 Uiso 0.25 1 d PR . .
C56 C 0.1177(10) 0.4949(13) 0.4867(10) 0.093(5) Uiso 0.25 1 d PD . .
H56A H 0.1729 0.5200 0.5089 0.112 Uiso 0.25 1 d PR . .
H56B H 0.1707 0.4695 0.4481 0.112 Uiso 0.25 1 d PR . .
C55 C 0.0070(15) 0.4155(9) 0.5684(10) 0.091(6) Uiso 0.25 1 d PD . .
H55A H 0.0311 0.3871 0.6232 0.109 Uiso 0.25 1 d PR . .
H55B H -0.0105 0.3647 0.5538 0.109 Uiso 0.25 1 d PR . .
O1 O -0.1096(10) 0.4619(9) 0.5834(6) 0.099(4) Uiso 0.25 1 d PD . .
C58 C -0.0844(13) 0.5606(9) 0.5068(9) 0.072(4) Uiso 0.25 1 d PD . .
H58A H -0.1546 0.5705 0.4816 0.086 Uiso 0.25 1 d PR . .
H58B H -0.0817 0.6070 0.5295 0.086 Uiso 0.25 1 d PR . .

loop_
_atom_site_aniso_label
_atom_site_aniso_U_11
_atom_site_aniso_U_22
_atom_site_aniso_U_33
_atom_site_aniso_U_23
_atom_site_aniso_U_13
_atom_site_aniso_U_12
P1 0.0366(4) 0.0387(4) 0.0440(4) -0.0222(3) -0.0134(3) 0.0089(3)
P2 0.0523(5) 0.0402(4) 0.0521(4) -0.0250(3) -0.0197(4) 0.0141(3)
Al1 0.0352(4) 0.0400(5) 0.0452(4) -0.0221(4) -0.0141(3) 0.0096(3)
N1 0.0333(11) 0.0372(12) 0.0525(12) -0.0227(10) -0.0107(10) 0.0021(9)
N2 0.0353(11) 0.0347(12) 0.0513(12) -0.0209(10) -0.0163(10) 0.0078(9)
N3 0.0560(15) 0.0402(14) 0.0545(14) -0.0215(11) -0.0159(12) 0.0084(11)
C1 0.0394(15) 0.0351(14) 0.0558(16) -0.0194(12) -0.0174(13) 0.0046(12)
C2 0.0469(17) 0.0464(17) 0.0536(16) -0.0202(14) -0.0105(13) 0.0042(14)
C3 0.0439(17) 0.0500(19) 0.0652(19) -0.0164(15) -0.0077(14) -0.0019(14)
C4 0.0541(19) 0.0407(17) 0.075(2) -0.0136(15) -0.0292(17) -0.0017(14)
C5 0.065(2) 0.057(2) 0.081(2) -0.0380(18) -0.0313(18) 0.0019(17)
C6 0.0455(17) 0.059(2) 0.0695(19) -0.0385(16) -0.0151(15) 0.0037(14)
C7 0.064(2) 0.073(3) 0.103(3) -0.027(2) -0.035(2) -0.0117(19)
C8 0.0361(14) 0.0398(15) 0.0527(15) -0.0278(12) -0.0136(12) 0.0091(11)
C9 0.0511(17) 0.0447(17) 0.0510(16) -0.0243(13) -0.0159(13) 0.0112(13)
C10 0.0587(19) 0.0446(18) 0.0615(18) -0.0207(15) -0.0183(15) 0.0078(15)
C11 0.067(2) 0.0385(17) 0.083(2) -0.0258(17) -0.0255(18) 0.0111(15)
C12 0.079(2) 0.058(2) 0.091(2) -0.055(2) -0.026(2) 0.0241(18)
C13 0.063(2) 0.0492(18) 0.0565(17) -0.0325(15) -0.0148(15) 0.0114(15)
C14 0.0450(16) 0.0430(16) 0.0449(14) -0.0227(12) -0.0159(12) 0.0101(12)
C15 0.0486(17) 0.073(2) 0.0526(17) -0.0305(16) -0.0197(14) 0.0119(16)
C16 0.072(2) 0.100(3) 0.059(2) -0.0353(19) -0.0345(18) 0.016(2)
C17 0.074(2) 0.098(3) 0.0456(17) -0.0342(18) -0.0162(17) 0.017(2)
C18 0.057(2) 0.087(3) 0.0518(18) -0.0322(18) -0.0076(16) 0.0113(18)
C19 0.0470(17) 0.067(2) 0.0466(16) -0.0230(15) -0.0144(13) 0.0097(15)
C20 0.0314(13) 0.0401(15) 0.0395(13) -0.0191(11) -0.0087(10) 0.0049(11)
C21 0.0413(15) 0.0444(16) 0.0542(16) -0.0204(13) -0.0179(13) 0.0123(13)
C22 0.0381(16) 0.062(2) 0.0674(19) -0.0248(16) -0.0247(14) 0.0129(14)
C23 0.0401(16) 0.062(2) 0.0644(18) -0.0271(16) -0.0238(14) 0.0026(14)
C24 0.0437(16) 0.0481(17) 0.0563(16) -0.0262(14) -0.0196(13) 0.0049(13)
C25 0.0324(13) 0.0410(15) 0.0380(13) -0.0176(11) -0.0099(11) 0.0049(11)
C26 0.0401(14) 0.0374(15) 0.0529(15) -0.0217(12) -0.0196(12) 0.0083(12)
C27 0.0451(16) 0.0384(15) 0.0502(15) -0.0204(12) -0.0139(13) 0.0069(12)
C28 0.0518(17) 0.0341(15) 0.0529(16) -0.0198(13) -0.0124(13) 0.0122(13)
C29 0.082(3) 0.063(2) 0.0562(19) -0.0247(17) -0.0213(18) 0.0086(19)
C30 0.122(4) 0.090(3) 0.058(2) -0.031(2) -0.033(2) 0.025(3)
C31 0.115(4) 0.074(3) 0.059(2) -0.012(2) 0.002(2) 0.031(3)
C32 0.072(3) 0.058(2) 0.080(3) -0.022(2) 0.011(2) 0.0058(19)
C33 0.0553(19) 0.0476(19) 0.069(2) -0.0287(16) -0.0021(16) 0.0082(15)
C34 0.0534(18) 0.0406(16) 0.0535(16) -0.0265(13) -0.0142(14) 0.0095(13)
C35 0.073(2) 0.051(2) 0.0623(19) -0.0233(16) -0.0247(17) 0.0115(16)
C36 0.108(3) 0.075(3) 0.088(3) -0.045(2) -0.057(3) 0.037(2)
C37 0.068(2) 0.085(3) 0.121(3) -0.070(3) -0.046(2) 0.030(2)
C38 0.059(2) 0.076(3) 0.094(3) -0.048(2) -0.016(2) 0.0048(19)
C39 0.064(2) 0.061(2) 0.0626(19) -0.0327(17) -0.0108(16) 0.0055(17)
C40 0.127(4) 0.148(5) 0.244(6) -0.134(5) -0.128(5) 0.064(4)
C41 0.078(2) 0.0541(19) 0.069(2) -0.0380(16) -0.0400(18) 0.0291(17)
C42 0.118(4) 0.118(4) 0.082(3) -0.032(3) -0.058(3) 0.009(3)
C43 0.195(7) 0.168(6) 0.098(4) -0.033(4) -0.096(5) 0.022(5)
C44 0.187(7) 0.161(6) 0.158(6) -0.087(5) -0.136(6) 0.063(5)
C45 0.119(4) 0.145(5) 0.163(5) -0.090(4) -0.098(4) 0.040(4)
C46 0.088(3) 0.090(3) 0.105(3) -0.054(2) -0.057(2) 0.023(2)
C47 0.0520(17) 0.0530(18) 0.0565(17) -0.0313(15) -0.0232(14) 0.0210(14)
C48 0.070(2) 0.067(2) 0.074(2) -0.0471(18) -0.0309(17) 0.0235(17)
C49 0.092(3) 0.095(3) 0.095(3) -0.073(3) -0.044(2) 0.040(2)
C50 0.080(3) 0.130(4) 0.087(3) -0.077(3) -0.033(2) 0.044(3)
C51 0.074(3) 0.109(4) 0.068(2) -0.043(2) -0.0104(19) 0.023(3)
C52 0.064(2) 0.070(2) 0.069(2) -0.0342(18) -0.0125(17) 0.0165(18)
C53 0.072(2) 0.080(3) 0.0604(19) -0.0369(18) -0.0239(17) 0.0107(19)
C54 0.0459(17) 0.057(2) 0.079(2) -0.0288(16) -0.0272(15) 0.0132(15)

loop_
_atom_type_symbol
_atom_type_description
_atom_type_scat_dispersion_real
_atom_type_scat_dispersion_imag
_atom_type_scat_source
C C 0.0033 0.0016 'International Tables Vol C Tables 4.2.6.8 and 6.1.1.4'
H H 0.0000 0.0000 'International Tables Vol C Tables 4.2.6.8 and 6.1.1.4'
N N 0.0061 0.0033 'International Tables Vol C Tables 4.2.6.8 and 6.1.1.4'
O O 0.0106 0.0060 'International Tables Vol C Tables 4.2.6.8 and 6.1.1.4'
P P 0.1023 0.0942 'International Tables Vol C Tables 4.2.6.8 and 6.1.1.4'
Al Al 0.0645 0.0514 'International Tables Vol C Tables 4.2.6.8 and 6.1.1.4'

loop_
_geom_angle_atom_site_label_1
_geom_angle_atom_site_label_2
_geom_angle_atom_site_label_3
_geom_angle
_geom_angle_site_symmetry_1
_geom_angle_site_symmetry_3
_geom_angle_publ_flag
N1 P1 C20 109.81(12) . . ?
N1 P1 C8 110.52(12) . . ?
C20 P1 C8 107.43(12) . . ?
N1 P1 C14 114.71(12) . . ?
C20 P1 C14 105.81(12) . . ?
C8 P1 C14 108.22(13) . . ?
N3 P2 C27 119.26(13) . . ?
N3 P2 C41 105.51(15) . . ?
C27 P2 C41 109.33(14) . . ?
N3 P2 C47 112.78(14) . . ?
C27 P2 C47 103.06(13) . . ?
C41 P2 C47 106.28(15) . . ?
N2 Al1 N1 98.39(10) . . ?
N2 Al1 C53 110.66(13) . . ?
N1 Al1 C53 109.91(13) . . ?
N2 Al1 C54 109.46(12) . . ?
N1 Al1 C54 106.46(12) . . ?
C53 Al1 C54 119.76(15) . . ?
C1 N1 P1 122.25(19) . . ?
C1 N1 Al1 118.34(17) . . ?
P1 N1 Al1 118.09(12) . . ?
C25 N2 C26 116.6(2) . . ?
C25 N2 Al1 121.37(17) . . ?
C26 N2 Al1 118.97(17) . . ?
C34 N3 P2 126.73(19) . . ?
C6 C1 C2 117.2(3) . . ?
C6 C1 N1 124.2(3) . . ?
C2 C1 N1 118.5(3) . . ?
C3 C2 C1 121.1(3) . . ?
C3 C2 H2 119.5 . . ?
C1 C2 H2 119.5 . . ?
C2 C3 C4 121.8(3) . . ?
C2 C3 H3 119.1 . . ?
C4 C3 H3 119.1 . . ?
C5 C4 C3 116.8(3) . . ?
C5 C4 C7 122.2(3) . . ?
C3 C4 C7 121.1(3) . . ?
C4 C5 C6 122.7(3) . . ?
C4 C5 H5 118.7 . . ?
C6 C5 H5 118.7 . . ?
C1 C6 C5 120.3(3) . . ?
C1 C6 H6 119.8 . . ?
C5 C6 H6 119.8 . . ?
C4 C7 H7A 109.5 . . ?
C4 C7 H7B 109.5 . . ?
H7A C7 H7B 109.5 . . ?
C4 C7 H7C 109.5 . . ?
H7A C7 H7C 109.5 . . ?
H7B C7 H7C 109.5 . . ?
C13 C8 C9 119.5(3) . . ?
C13 C8 P1 123.2(2) . . ?
C9 C8 P1 117.3(2) . . ?
C10 C9 C8 120.4(3) . . ?
C10 C9 H9 119.8 . . ?
C8 C9 H9 119.8 . . ?
C11 C10 C9 120.1(3) . . ?
C11 C10 H10 119.9 . . ?
C9 C10 H10 119.9 . . ?
C10 C11 C12 120.2(3) . . ?
C10 C11 H11 119.9 . . ?
C12 C11 H11 119.9 . . ?
C11 C12 C13 120.1(3) . . ?
C11 C12 H12 120.0 . . ?
C13 C12 H12 120.0 . . ?
C8 C13 C12 119.7(3) . . ?
C8 C13 H13 120.2 . . ?
C12 C13 H13 120.2 . . ?
C15 C14 C19 119.2(2) . . ?
C15 C14 P1 121.0(2) . . ?
C19 C14 P1 119.8(2) . . ?
C14 C15 C16 119.5(3) . . ?
C14 C15 H15 120.2 . . ?
C16 C15 H15 120.2 . . ?
C17 C16 C15 120.6(3) . . ?
C17 C16 H16 119.7 . . ?
C15 C16 H16 119.7 . . ?
C16 C17 C18 120.1(3) . . ?
C16 C17 H17 119.9 . . ?
C18 C17 H17 119.9 . . ?
C19 C18 C17 120.0(3) . . ?
C19 C18 H18 120.0 . . ?
C17 C18 H18 120.0 . . ?
C18 C19 C14 120.4(3) . . ?
C18 C19 H19 119.8 . . ?
C14 C19 H19 119.8 . . ?
C21 C20 C25 120.7(2) . . ?
C21 C20 P1 119.2(2) . . ?
C25 C20 P1 119.46(18) . . ?
C22 C21 C20 120.2(3) . . ?
C22 C21 H21 119.9 . . ?
C20 C21 H21 119.9 . . ?
C23 C22 C21 119.2(3) . . ?
C23 C22 H22 120.4 . . ?
C21 C22 H22 120.4 . . ?
C24 C23 C22 121.7(3) . . ?
C24 C23 H23 119.1 . . ?
C22 C23 H23 119.1 . . ?
C23 C24 C25 120.8(3) . . ?
C23 C24 H24 119.6 . . ?
C25 C24 H24 119.6 . . ?
N2 C25 C20 120.2(2) . . ?
N2 C25 C24 122.3(3) . . ?
C20 C25 C24 117.4(2) . . ?
C27 C26 N2 120.2(2) . . ?
C27 C26 C28 123.8(3) . . ?
N2 C26 C28 115.8(2) . . ?
C26 C27 P2 127.5(2) . . ?
C26 C27 H27 116.3 . . ?
P2 C27 H27 116.3 . . ?
C29 C28 C33 118.0(3) . . ?
C29 C28 C26 119.1(3) . . ?
C33 C28 C26 122.8(3) . . ?
C28 C29 C30 120.6(4) . . ?
C28 C29 H29 119.7 . . ?
C30 C29 H29 119.7 . . ?
C31 C30 C29 119.9(4) . . ?
C31 C30 H30 120.0 . . ?
C29 C30 H30 120.0 . . ?
C32 C31 C30 120.7(4) . . ?
C32 C31 H31 119.6 . . ?
C30 C31 H31 119.6 . . ?
C31 C32 C33 120.3(4) . . ?
C31 C32 H32 119.9 . . ?
C33 C32 H32 119.9 . . ?
C32 C33 C28 120.3(3) . . ?
C32 C33 H33 119.8 . . ?
C28 C33 H33 119.8 . . ?
N3 C34 C35 126.5(3) . . ?
N3 C34 C39 117.5(3) . . ?
C35 C34 C39 116.1(3) . . ?
C36 C35 C34 120.3(3) . . ?
C36 C35 H35 119.9 . . ?
C34 C35 H35 119.9 . . ?
C35 C36 C37 122.5(4) . . ?
C35 C36 H36 118.7 . . ?
C37 C36 H36 118.7 . . ?
C38 C37 C36 117.1(3) . . ?
C38 C37 C40 119.9(4) . . ?
C36 C37 C40 123.0(4) . . ?
C37 C38 C39 121.3(4) . . ?
C37 C38 H38 119.3 . . ?
C39 C38 H38 119.3 . . ?
C38 C39 C34 122.6(3) . . ?
C38 C39 H39 118.7 . . ?
C34 C39 H39 118.7 . . ?
C37 C40 H40A 109.5 . . ?
C37 C40 H40B 109.5 . . ?
H40A C40 H40B 109.5 . . ?
C37 C40 H40C 109.5 . . ?
H40A C40 H40C 109.5 . . ?
H40B C40 H40C 109.5 . . ?
C46 C41 C42 119.0(3) . . ?
C46 C41 P2 121.5(3) . . ?
C42 C41 P2 119.4(3) . . ?
C41 C42 C43 120.1(5) . . ?
C41 C42 H42 119.9 . . ?
C43 C42 H42 119.9 . . ?
C44 C43 C42 120.0(6) . . ?
C44 C43 H43 120.0 . . ?
C42 C43 H43 120.0 . . ?
C43 C44 C45 120.7(5) . . ?
C43 C44 H44 119.6 . . ?
C45 C44 H44 119.6 . . ?
C46 C45 C44 119.2(5) . . ?
C46 C45 H45 120.4 . . ?
C44 C45 H45 120.4 . . ?
C41 C46 C45 121.0(4) . . ?
C41 C46 H46 119.5 . . ?
C45 C46 H46 119.5 . . ?
C52 C47 C48 118.9(3) . . ?
C52 C47 P2 125.0(3) . . ?
C48 C47 P2 116.0(2) . . ?
C47 C48 C49 120.4(4) . . ?
C47 C48 H48 119.8 . . ?
C49 C48 H48 119.8 . . ?
C50 C49 C48 119.7(4) . . ?
C50 C49 H49 120.2 . . ?
C48 C49 H49 120.2 . . ?
C49 C50 C51 121.4(4) . . ?
C49 C50 H50 119.3 . . ?
C51 C50 H50 119.3 . . ?
C50 C51 C52 119.7(4) . . ?
C50 C51 H51 120.1 . . ?
C52 C51 H51 120.1 . . ?
C47 C52 C51 119.9(4) . . ?
C47 C52 H52 120.1 . . ?
C51 C52 H52 120.1 . . ?
Al1 C53 H53A 109.5 . . ?
Al1 C53 H53B 109.5 . . ?
H53A C53 H53B 109.5 . . ?
Al1 C53 H53C 109.5 . . ?
H53A C53 H53C 109.5 . . ?
H53B C53 H53C 109.5 . . ?
Al1 C54 H54A 109.5 . . ?
Al1 C54 H54B 109.5 . . ?
H54A C54 H54B 109.5 . . ?
Al1 C54 H54C 109.5 . . ?
H54A C54 H54C 109.5 . . ?
H54B C54 H54C 109.5 . . ?
C55 C57 O1 143(5) 2_566 2_566 ?
C55 C57 C58 45(2) 2_566 . ?
O1 C57 C58 138.4(14) 2_566 . ?
C55 C57 C56 141(2) 2_566 . ?
O1 C57 C56 44.6(10) 2_566 . ?
C58 C57 C56 101.7(6) . . ?
C55 C57 C56 49.3(17) 2_566 2_566 ?
O1 C57 C56 114.9(18) 2_566 2_566 ?
C58 C57 C56 28.2(8) . 2_566 ?
C56 C57 C56 91.7(7) . 2_566 ?
C55 C57 C58 123(3) 2_566 2_566 ?
O1 C57 C58 42.6(9) 2_566 2_566 ?
C58 C57 C58 96.1(7) . 2_566 ?
C56 C57 C58 24.7(7) . 2_566 ?
C56 C57 C58 76.9(7) 2_566 2_566 ?
C55 C57 H57A 74.0 2_566 . ?
O1 C57 H57A 73.3 2_566 . ?
C58 C57 H57A 111.9 . . ?
C56 C57 H57A 112.0 . . ?
C56 C57 H57A 92.3 2_566 . ?
C58 C57 H57A 92.6 2_566 . ?
C55 C57 H57B 102.2 2_566 . ?
O1 C57 H57B 105.2 2_566 . ?
C58 C57 H57B 110.9 . . ?
C56 C57 H57B 110.9 . . ?
C56 C57 H57B 138.5 2_566 . ?
C58 C57 H57B 134.3 2_566 . ?
H57A C57 H57B 109.2 . . ?
C58 C56 O1 93.1(17) 2_566 2_566 ?
C58 C56 C55 50.8(12) 2_566 . ?
O1 C56 C55 122.8(14) 2_566 . ?
C58 C56 C57 106.9(17) 2_566 . ?
O1 C56 C57 37.1(10) 2_566 . ?
C55 C56 C57 104.9(6) . . ?
C58 C56 C57 55.1(12) 2_566 2_566 ?
O1 C56 C57 108.7(13) 2_566 2_566 ?
C55 C56 C57 16.6(7) . 2_566 ?
C57 C56 C57 88.3(7) . 2_566 ?
C58 C56 H56A 140.9 2_566 . ?
O1 C56 H56A 122.3 2_566 . ?
C55 C56 H56A 110.1 . . ?
C57 C56 H56A 111.4 . . ?
C57 C56 H56A 118.0 2_566 . ?
C58 C56 H56B 63.0 2_566 . ?
O1 C56 H56B 73.3 2_566 . ?
C55 C56 H56B 111.2 . . ?
C57 C56 H56B 110.3 . . ?
C57 C56 H56B 118.0 2_566 . ?
H56A C56 H56B 108.9 . . ?
C57 C55 C58 114(3) 2_566 2_566 ?
C57 C55 O1 23(3) 2_566 . ?
C58 C55 O1 122.5(11) 2_566 . ?
C57 C55 C56 114(2) 2_566 . ?
C58 C55 C56 34.8(10) 2_566 . ?
O1 C55 C56 107.4(6) . . ?
C57 C55 H55A 123.2 2_566 . ?
C58 C55 H55A 122.4 2_566 . ?
O1 C55 H55A 110.2 . . ?
C56 C55 H55A 111.0 . . ?
C57 C55 H55B 86.8 2_566 . ?
C58 C55 H55B 75.0 2_566 . ?
O1 C55 H55B 110.0 . . ?
C56 C55 H55B 109.8 . . ?
H55A C55 H55B 108.5 . . ?
C57 O1 C56 98.2(15) 2_566 2_566 ?
C57 O1 C58 111.0(11) 2_566 . ?
C56 O1 C58 37.0(11) 2_566 . ?
C57 O1 C55 14(2) 2_566 . ?
C56 O1 C55 104.9(11) 2_566 . ?
C58 O1 C55 108.8(5) . . ?
C56 C58 C55 94.4(16) 2_566 2_566 ?
C56 C58 O1 49.8(11) 2_566 . ?
C55 C58 O1 123.2(11) 2_566 . ?
C56 C58 C57 96.8(16) 2_566 . ?
C55 C58 C57 20.2(12) 2_566 . ?
O1 C58 C57 110.1(6) . . ?
C56 C58 C57 48.4(12) 2_566 2_566 ?
C55 C58 C57 97.1(11) 2_566 2_566 ?
O1 C58 C57 26.4(5) . 2_566 ?
C57 C58 C57 83.9(7) . 2_566 ?
C56 C58 H58A 69.9 2_566 . ?
C55 C58 H58A 89.6 2_566 . ?
O1 C58 H58A 109.7 . . ?
C57 C58 H58A 109.3 . . ?
C57 C58 H58A 118.2 2_566 . ?
C56 C58 H58B 151.2 2_566 . ?
C55 C58 H58B 114.5 2_566 . ?
O1 C58 H58B 109.1 . . ?
C57 C58 H58B 110.3 . . ?
C57 C58 H58B 123.3 2_566 . ?
H58A C58 H58B 108.2 . . ?

loop_
_geom_bond_atom_site_label_1
_geom_bond_atom_site_label_2
_geom_bond_distance
_geom_bond_site_symmetry_2
_geom_bond_publ_flag
P1 N1 1.623(2) . ?
P1 C20 1.792(3) . ?
P1 C8 1.801(3) . ?
P1 C14 1.811(3) . ?
P2 N3 1.569(2) . ?
P2 C27 1.795(3) . ?
P2 C41 1.803(3) . ?
P2 C47 1.832(3) . ?
Al1 N2 1.906(2) . ?
Al1 N1 1.946(2) . ?
Al1 C53 1.962(3) . ?
Al1 C54 1.978(3) . ?
N1 C1 1.436(3) . ?
N2 C25 1.394(3) . ?
N2 C26 1.420(3) . ?
N3 C34 1.389(4) . ?
C1 C6 1.390(4) . ?
C1 C2 1.401(4) . ?
C2 C3 1.384(4) . ?
C2 H2 0.9300 . ?
C3 C4 1.386(5) . ?
C3 H3 0.9300 . ?
C4 C5 1.375(5) . ?
C4 C7 1.508(4) . ?
C5 C6 1.393(4) . ?
C5 H5 0.9300 . ?
C6 H6 0.9300 . ?
C7 H7A 0.9600 . ?
C7 H7B 0.9600 . ?
C7 H7C 0.9600 . ?
C8 C13 1.388(4) . ?
C8 C9 1.392(4) . ?
C9 C10 1.382(4) . ?
C9 H9 0.9300 . ?
C10 C11 1.372(4) . ?
C10 H10 0.9300 . ?
C11 C12 1.387(4) . ?
C11 H11 0.9300 . ?
C12 C13 1.391(4) . ?
C12 H12 0.9300 . ?
C13 H13 0.9300 . ?
C14 C15 1.377(4) . ?
C14 C19 1.398(4) . ?
C15 C16 1.391(4) . ?
C15 H15 0.9300 . ?
C16 C17 1.366(5) . ?
C16 H16 0.9300 . ?
C17 C18 1.375(5) . ?
C17 H17 0.9300 . ?
C18 C19 1.368(4) . ?
C18 H18 0.9300 . ?
C19 H19 0.9300 . ?
C20 C21 1.402(4) . ?
C20 C25 1.409(4) . ?
C21 C22 1.384(4) . ?
C21 H21 0.9300 . ?
C22 C23 1.380(4) . ?
C22 H22 0.9300 . ?
C23 C24 1.369(4) . ?
C23 H23 0.9300 . ?
C24 C25 1.412(4) . ?
C24 H24 0.9300 . ?
C26 C27 1.354(4) . ?
C26 C28 1.493(4) . ?
C27 H27 0.9300 . ?
C28 C29 1.377(4) . ?
C28 C33 1.392(4) . ?
C29 C30 1.387(5) . ?
C29 H29 0.9300 . ?
C30 C31 1.356(6) . ?
C30 H30 0.9300 . ?
C31 C32 1.349(6) . ?
C31 H31 0.9300 . ?
C32 C33 1.382(5) . ?
C32 H32 0.9300 . ?
C33 H33 0.9300 . ?
C34 C35 1.393(4) . ?
C34 C39 1.398(4) . ?
C35 C36 1.388(5) . ?
C35 H35 0.9300 . ?
C36 C37 1.390(5) . ?
C36 H36 0.9300 . ?
C37 C38 1.356(5) . ?
C37 C40 1.537(5) . ?
C38 C39 1.378(5) . ?
C38 H38 0.9300 . ?
C39 H39 0.9300 . ?
C40 H40A 0.9600 . ?
C40 H40B 0.9600 . ?
C40 H40C 0.9600 . ?
C41 C46 1.372(5) . ?
C41 C42 1.386(5) . ?
C42 C43 1.394(6) . ?
C42 H42 0.9300 . ?
C43 C44 1.351(8) . ?
C43 H43 0.9300 . ?
C44 C45 1.387(8) . ?
C44 H44 0.9300 . ?
C45 C46 1.382(6) . ?
C45 H45 0.9300 . ?
C46 H46 0.9300 . ?
C47 C52 1.386(4) . ?
C47 C48 1.388(4) . ?
C48 C49 1.391(5) . ?
C48 H48 0.9300 . ?
C49 C50 1.359(6) . ?
C49 H49 0.9300 . ?
C50 C51 1.360(6) . ?
C50 H50 0.9300 . ?
C51 C52 1.402(5) . ?
C51 H51 0.9300 . ?
C52 H52 0.9300 . ?
C53 H53A 0.9600 . ?
C53 H53B 0.9600 . ?
C53 H53C 0.9600 . ?
C54 H54A 0.9600 . ?
C54 H54B 0.9600 . ?
C54 H54C 0.9600 . ?
C57 C55 0.58(2) 2_566 ?
C57 O1 0.958(19) 2_566 ?
C57 C58 1.524(9) . ?
C57 C56 1.570(9) . ?
C57 C56 1.847(19) 2_566 ?
C57 C58 2.01(2) 2_566 ?
C57 H57A 0.9600 . ?
C57 H57B 0.9600 . ?
C56 C58 0.88(2) 2_566 ?
C56 O1 1.114(16) 2_566 ?
C56 C55 1.534(9) . ?
C56 C57 1.847(19) 2_566 ?
C56 H56A 0.9600 . ?
C56 H56B 0.9599 . ?
C55 C57 0.58(2) 2_566 ?
C55 C58 1.193(18) 2_566 ?
C55 O1 1.460(8) . ?
C55 H55A 0.9600 . ?
C55 H55B 0.9600 . ?
O1 C57 0.958(19) 2_566 ?
O1 C56 1.114(16) 2_566 ?
O1 C58 1.456(8) . ?
C58 C56 0.88(2) 2_566 ?
C58 C55 1.193(18) 2_566 ?
C58 C57 2.01(2) 2_566 ?
C58 H58A 0.9599 . ?
C58 H58B 0.9600 . ?

loop_
_geom_torsion_atom_site_label_1
_geom_torsion_atom_site_label_2
_geom_torsion_atom_site_label_3
_geom_torsion_atom_site_label_4
_geom_torsion
_geom_torsion_site_symmetry_1
_geom_torsion_site_symmetry_2
_geom_torsion_site_symmetry_3
_geom_torsion_site_symmetry_4
_geom_torsion_publ_flag
C20 P1 N1 C1 161.79(19) . . . . ?
C8 P1 N1 C1 43.4(2) . . . . ?
C14 P1 N1 C1 -79.2(2) . . . . ?
C20 P1 N1 Al1 -31.52(16) . . . . ?
C8 P1 N1 Al1 -149.86(13) . . . . ?
C14 P1 N1 Al1 87.46(16) . . . . ?
N2 Al1 N1 C1 159.61(18) . . . . ?
C53 Al1 N1 C1 -84.8(2) . . . . ?
C54 Al1 N1 C1 46.4(2) . . . . ?
N2 Al1 N1 P1 -7.61(14) . . . . ?
C53 Al1 N1 P1 108.03(16) . . . . ?
C54 Al1 N1 P1 -120.87(15) . . . . ?
N1 Al1 N2 C25 50.2(2) . . . . ?
C53 Al1 N2 C25 -64.8(2) . . . . ?
C54 Al1 N2 C25 161.1(2) . . . . ?
N1 Al1 N2 C26 -150.40(19) . . . . ?
C53 Al1 N2 C26 94.5(2) . . . . ?
C54 Al1 N2 C26 -39.5(2) . . . . ?
C27 P2 N3 C34 49.1(3) . . . . ?
C41 P2 N3 C34 172.5(2) . . . . ?
C47 P2 N3 C34 -71.9(3) . . . . ?
P1 N1 C1 C6 24.0(4) . . . . ?
Al1 N1 C1 C6 -142.6(2) . . . . ?
P1 N1 C1 C2 -159.1(2) . . . . ?
Al1 N1 C1 C2 34.3(3) . . . . ?
C6 C1 C2 C3 2.6(4) . . . . ?
N1 C1 C2 C3 -174.5(3) . . . . ?
C1 C2 C3 C4 -0.2(5) . . . . ?
C2 C3 C4 C5 -2.6(5) . . . . ?
C2 C3 C4 C7 176.7(3) . . . . ?
C3 C4 C5 C6 2.9(5) . . . . ?
C7 C4 C5 C6 -176.3(3) . . . . ?
C2 C1 C6 C5 -2.2(4) . . . . ?
N1 C1 C6 C5 174.7(3) . . . . ?
C4 C5 C6 C1 -0.6(5) . . . . ?
N1 P1 C8 C13 -132.8(2) . . . . ?
C20 P1 C8 C13 107.4(3) . . . . ?
C14 P1 C8 C13 -6.4(3) . . . . ?
N1 P1 C8 C9 48.1(2) . . . . ?
C20 P1 C8 C9 -71.7(2) . . . . ?
C14 P1 C8 C9 174.5(2) . . . . ?
C13 C8 C9 C10 -0.6(4) . . . . ?
P1 C8 C9 C10 178.6(2) . . . . ?
C8 C9 C10 C11 0.6(5) . . . . ?
C9 C10 C11 C12 0.0(5) . . . . ?
C10 C11 C12 C13 -0.7(5) . . . . ?
C9 C8 C13 C12 -0.2(4) . . . . ?
P1 C8 C13 C12 -179.3(2) . . . . ?
C11 C12 C13 C8 0.8(5) . . . . ?
N1 P1 C14 C15 14.9(3) . . . . ?
C20 P1 C14 C15 136.1(3) . . . . ?
C8 P1 C14 C15 -109.0(3) . . . . ?
N1 P1 C14 C19 -165.1(2) . . . . ?
C20 P1 C14 C19 -43.9(3) . . . . ?
C8 P1 C14 C19 71.0(3) . . . . ?
C19 C14 C15 C16 -2.2(5) . . . . ?
P1 C14 C15 C16 177.8(3) . . . . ?
C14 C15 C16 C17 0.8(6) . . . . ?
C15 C16 C17 C18 0.8(6) . . . . ?
C16 C17 C18 C19 -1.0(6) . . . . ?
C17 C18 C19 C14 -0.4(5) . . . . ?
C15 C14 C19 C18 2.0(5) . . . . ?
P1 C14 C19 C18 -178.0(3) . . . . ?
N1 P1 C20 C21 -138.4(2) . . . . ?
C8 P1 C20 C21 -18.1(2) . . . . ?
C14 P1 C20 C21 97.3(2) . . . . ?
N1 P1 C20 C25 51.0(2) . . . . ?
C8 P1 C20 C25 171.20(19) . . . . ?
C14 P1 C20 C25 -73.4(2) . . . . ?
C25 C20 C21 C22 0.9(4) . . . . ?
P1 C20 C21 C22 -169.7(2) . . . . ?
C20 C21 C22 C23 -0.7(4) . . . . ?
C21 C22 C23 C24 0.4(5) . . . . ?
C22 C23 C24 C25 -0.1(4) . . . . ?
C26 N2 C25 C20 158.4(2) . . . . ?
Al1 N2 C25 C20 -41.8(3) . . . . ?
C26 N2 C25 C24 -25.2(4) . . . . ?
Al1 N2 C25 C24 134.7(2) . . . . ?
C21 C20 C25 N2 176.0(2) . . . . ?
P1 C20 C25 N2 -13.4(3) . . . . ?
C21 C20 C25 C24 -0.6(4) . . . . ?
P1 C20 C25 C24 169.93(19) . . . . ?
C23 C24 C25 N2 -176.3(2) . . . . ?
C23 C24 C25 C20 0.2(4) . . . . ?
C25 N2 C26 C27 118.2(3) . . . . ?
Al1 N2 C26 C27 -42.2(3) . . . . ?
C25 N2 C26 C28 -66.7(3) . . . . ?
Al1 N2 C26 C28 133.0(2) . . . . ?
N2 C26 C27 P2 169.64(19) . . . . ?
C28 C26 C27 P2 -5.1(4) . . . . ?
N3 P2 C27 C26 58.6(3) . . . . ?
C41 P2 C27 C26 -62.9(3) . . . . ?
C47 P2 C27 C26 -175.6(3) . . . . ?
C27 C26 C28 C29 118.1(3) . . . . ?
N2 C26 C28 C29 -56.9(4) . . . . ?
C27 C26 C28 C33 -60.6(4) . . . . ?
N2 C26 C28 C33 124.4(3) . . . . ?
C33 C28 C29 C30 2.3(5) . . . . ?
C26 C28 C29 C30 -176.4(3) . . . . ?
C28 C29 C30 C31 -2.1(6) . . . . ?
C29 C30 C31 C32 0.4(7) . . . . ?
C30 C31 C32 C33 1.0(7) . . . . ?
C31 C32 C33 C28 -0.6(6) . . . . ?
C29 C28 C33 C32 -1.0(5) . . . . ?
C26 C28 C33 C32 177.7(3) . . . . ?
P2 N3 C34 C35 9.0(4) . . . . ?
P2 N3 C34 C39 -170.7(2) . . . . ?
N3 C34 C35 C36 -179.6(3) . . . . ?
C39 C34 C35 C36 0.2(5) . . . . ?
C34 C35 C36 C37 0.0(6) . . . . ?
C35 C36 C37 C38 0.4(6) . . . . ?
C35 C36 C37 C40 179.8(4) . . . . ?
C36 C37 C38 C39 -1.0(6) . . . . ?
C40 C37 C38 C39 179.6(4) . . . . ?
C37 C38 C39 C34 1.3(6) . . . . ?
N3 C34 C39 C38 179.0(3) . . . . ?
C35 C34 C39 C38 -0.8(5) . . . . ?
N3 P2 C41 C46 164.4(3) . . . . ?
C27 P2 C41 C46 -66.2(3) . . . . ?
C47 P2 C41 C46 44.4(3) . . . . ?
N3 P2 C41 C42 -14.7(4) . . . . ?
C27 P2 C41 C42 114.7(3) . . . . ?
C47 P2 C41 C42 -134.7(3) . . . . ?
C46 C41 C42 C43 -0.2(7) . . . . ?
P2 C41 C42 C43 178.9(4) . . . . ?
C41 C42 C43 C44 -0.8(9) . . . . ?
C42 C43 C44 C45 1.0(11) . . . . ?
C43 C44 C45 C46 -0.2(10) . . . . ?
C42 C41 C46 C45 1.1(6) . . . . ?
P2 C41 C46 C45 -178.0(3) . . . . ?
C44 C45 C46 C41 -0.9(8) . . . . ?
N3 P2 C47 C52 159.2(3) . . . . ?
C27 P2 C47 C52 29.2(3) . . . . ?
C41 P2 C47 C52 -85.7(3) . . . . ?
N3 P2 C47 C48 -19.6(3) . . . . ?
C27 P2 C47 C48 -149.5(2) . . . . ?
C41 P2 C47 C48 95.5(3) . . . . ?
C52 C47 C48 C49 1.8(5) . . . . ?
P2 C47 C48 C49 -179.3(3) . . . . ?
C47 C48 C49 C50 -1.1(5) . . . . ?
C48 C49 C50 C51 -0.3(6) . . . . ?
C49 C50 C51 C52 1.1(6) . . . . ?
C48 C47 C52 C51 -1.1(5) . . . . ?
P2 C47 C52 C51 -179.8(3) . . . . ?
C50 C51 C52 C47 -0.4(6) . . . . ?
C55 C57 C56 C58 51(7) 2_566 . . 2_566 ?
O1 C57 C56 C58 -72.2(19) 2_566 . . 2_566 ?
C58 C57 C56 C58 79(2) . . . 2_566 ?
C56 C57 C56 C58 52.6(14) 2_566 . . 2_566 ?
C55 C57 C56 O1 123(8) 2_566 . . 2_566 ?
C58 C57 C56 O1 151(3) . . . 2_566 ?
C56 C57 C56 O1 125(3) 2_566 . . 2_566 ?
C58 C57 C56 O1 72.2(19) 2_566 . . 2_566 ?
C55 C57 C56 C55 -2(8) 2_566 . . . ?
O1 C57 C56 C55 -125(2) 2_566 . . . ?
C58 C57 C56 C55 26(2) . . . . ?
C56 C57 C56 C55 -0.4(15) 2_566 . . . ?
C58 C57 C56 C55 -53.0(13) 2_566 . . . ?
C55 C57 C56 C57 -2(6) 2_566 . . 2_566 ?
O1 C57 C56 C57 -125(3) 2_566 . . 2_566 ?
C58 C57 C56 C57 26.5(9) . . . 2_566 ?
C56 C57 C56 C57 -0.001(2) 2_566 . . 2_566 ?
C58 C57 C56 C57 -52.6(14) 2_566 . . 2_566 ?
C58 C56 C55 C57 -98(5) 2_566 . . 2_566 ?
O1 C56 C55 C57 -34(5) 2_566 . . 2_566 ?
C57 C56 C55 C57 1(5) . . . 2_566 ?
O1 C56 C55 C58 63.9(17) 2_566 . . 2_566 ?
C57 C56 C55 C58 100(2) . . . 2_566 ?
C57 C56 C55 C58 98(5) 2_566 . . 2_566 ?
C58 C56 C55 O1 -122(2) 2_566 . . . ?
O1 C56 C55 O1 -59(2) 2_566 . . . ?
C57 C56 C55 O1 -23(2) . . . . ?
C57 C56 C55 O1 -24(4) 2_566 . . . ?
C58 C55 O1 C57 76(5) 2_566 . . 2_566 ?
C56 C55 O1 C57 111(5) . . . 2_566 ?
C57 C55 O1 C56 -63(4) 2_566 . . 2_566 ?
C58 C55 O1 C56 13(2) 2_566 . . 2_566 ?
C56 C55 O1 C56 48(2) . . . 2_566 ?
C57 C55 O1 C58 -101(4) 2_566 . . . ?
C58 C55 O1 C58 -25(2) 2_566 . . . ?
C56 C55 O1 C58 9.4(18) . . . . ?
C57 O1 C58 C56 75(2) 2_566 . . 2_566 ?
C55 O1 C58 C56 89.9(18) . . . 2_566 ?
C57 O1 C58 C55 11(3) 2_566 . . 2_566 ?
C56 O1 C58 C55 -64.3(18) 2_566 . . 2_566 ?
C55 O1 C58 C55 26(3) . . . 2_566 ?
C57 O1 C58 C57 -6(3) 2_566 . . . ?
C56 O1 C58 C57 -82(2) 2_566 . . . ?
C55 O1 C58 C57 8.3(17) . . . . ?
C56 O1 C58 C57 -75(2) 2_566 . . 2_566 ?
C55 O1 C58 C57 15(2) . . . 2_566 ?
C55 C57 C58 C56 84(4) 2_566 . . 2_566 ?
O1 C57 C58 C56 -41(4) 2_566 . . 2_566 ?
C56 C57 C58 C56 -71(2) . . . 2_566 ?
C58 C57 C58 C56 -46.7(14) 2_566 . . 2_566 ?
O1 C57 C58 C55 -125(7) 2_566 . . 2_566 ?
C56 C57 C58 C55 -155(5) . . . 2_566 ?
C56 C57 C58 C55 -84(4) 2_566 . . 2_566 ?
C58 C57 C58 C55 -131(5) 2_566 . . 2_566 ?
C55 C57 C58 O1 134(4) 2_566 . . . ?
O1 C57 C58 O1 9(4) 2_566 . . . ?
C56 C57 C58 O1 -22(2) . . . . ?
C56 C57 C58 O1 49.6(13) 2_566 . . . ?
C58 C57 C58 O1 2.8(14) 2_566 . . . ?
C55 C57 C58 C57 131(5) 2_566 . . 2_566 ?
O1 C57 C58 C57 6(3) 2_566 . . 2_566 ?
C56 C57 C58 C57 -24.4(9) . . . 2_566 ?
C56 C57 C58 C57 46.8(14) 2_566 . . 2_566 ?
C58 C57 C58 C57 0.002(2) 2_566 . . 2_566 ?
